data_8100394
loop_
_publ_author_name
'Coghlan, D. R.'
'Easton, C. J.'
'Tiekink, E. R. T.'

_publ_section_title
;
Crystal structure of meso-dimethyl 2,3-dibenzamido-2,3-dimethylbutanedioate, 
C~22~H~24~N~2~O~6~
;
_journal_issue 3
_journal_name_full 'Zeitschrift f\"ur Kristallographie - New Crystal Structures'
_journal_page_first 359
_journal_page_last 360
_journal_volume 218
_journal_year 2003
_chemical_formula_moiety 'C22 H24 N2 O6'
_chemical_formula_structural 'C22 H24 N2 O6 '
_chemical_formula_sum 'C22 H24 N2 O6'
_chemical_formula_weight 412.44
_space_group_IT_number 14
_symmetry_cell_setting monoclinic
_symmetry_space_group_name_Hall '-P 2yn'
_symmetry_space_group_name_H-M 'P 1 21/n 1'
_cell_angle_alpha 90
_cell_angle_beta 101.01(2)
_cell_angle_gamma 90
_cell_formula_units_Z 4
_cell_length_a 14.455(3)
_cell_length_b 10.239(2)
_cell_length_c 14.991(5)
_cell_measurement_temperature 293
_cell_volume 2178.0(9)
_diffrn_ambient_temperature 293
_exptl_crystal_density_diffrn 1.258
_cod_original_sg_symbol_H-M 'P 21/n'
_cod_database_code 8100394

loop_
_symmetry_equiv_pos_as_xyz
'  +x,  +y,  +z'
1/2-x,1/2+y,1/2-z
'  -x,  -y,  -z'
1/2+x,1/2-y,1/2+z

loop_
_atom_site_label
_atom_site_type_symbol
_atom_site_fract_x
_atom_site_fract_y
_atom_site_fract_z
_atom_site_U_iso_or_equiv
_atom_site_adp_type
_atom_site_occupancy
_atom_site_symmetry_multiplicity
_atom_site_calc_flag
_atom_site_refinement_flags
_atom_site_disorder_assembly
_atom_site_disorder_group
O1 O 0.7452(3) 0.2452(3) 0.3383(2) 0.0612(10) Uani 1 4 d . . .
O1' O 0.8358(3) 0.1053(3) 0.4312(2) 0.0662(11) Uani 1 4 d . . .
O4' O 0.5362(3) -0.1626(4) 0.3991(2) 0.0689(11) Uani 1 4 d . . .
O4 O 0.5221(3) -0.1171(4) 0.2512(2) 0.0684(11) Uani 1 4 d . . .
O21 O 0.8370(3) 0.0597(4) 0.2229(2) 0.0638(11) Uani 1 4 d . . .
O31 O 0.4151(3) 0.0863(4) 0.3354(3) 0.0769(12) Uani 1 4 d . . .
N2 N 0.6875(3) 0.0212(4) 0.2318(2) 0.0526(11) Uani 1 4 d . . .
H2 H 0.6307 0.0110 0.2026 0.063 Uiso 1 4 calc R . .
N3 N 0.5580(4) 0.1447(4) 0.3114(3) 0.0603(12) Uani 1 4 d . . .
H3 H 0.5906 0.1982 0.2857 0.072 Uiso 1 4 calc R . .
C1 C 0.7639(4) 0.1361(5) 0.3653(3) 0.0543(13) Uani 1 4 d . . .
C1' C 0.8957(5) 0.2141(7) 0.4690(5) 0.098(2) Uani 1 4 d . . .
H1'1 H 0.9162 0.2608 0.4207 0.147 Uiso 1 4 calc R . .
H1'2 H 0.9496 0.1813 0.5104 0.147 Uiso 1 4 calc R . .
H1'3 H 0.8608 0.2718 0.5006 0.147 Uiso 1 4 calc R . .
C2' C 0.7503(4) -0.1135(5) 0.3653(4) 0.0640(15) Uani 1 4 d . . .
H2'1 H 0.7095 -0.1843 0.3413 0.096 Uiso 1 4 calc R . .
H2'2 H 0.7607 -0.1151 0.4304 0.096 Uiso 1 4 calc R . .
H2'3 H 0.8095 -0.1225 0.3457 0.096 Uiso 1 4 calc R . .
C2 C 0.7045(4) 0.0162(5) 0.3306(3) 0.0540(14) Uani 1 4 d . . .
C3' C 0.6182(4) 0.0592(6) 0.4635(3) 0.0652(15) Uani 1 4 d . . .
H3'1 H 0.6549 0.1370 0.4787 0.098 Uiso 1 4 calc R . .
H3'2 H 0.6503 -0.0136 0.4959 0.098 Uiso 1 4 calc R . .
H3'3 H 0.5577 0.0699 0.4801 0.098 Uiso 1 4 calc R . .
C3 C 0.6050(4) 0.0344(5) 0.3615(3) 0.0567(14) Uani 1 4 d . . .
C4' C 0.4848(5) -0.2835(6) 0.3745(5) 0.091(2) Uani 1 4 d . . .
H4'1 H 0.4249 -0.2643 0.3368 0.137 Uiso 1 4 calc R . .
H4'2 H 0.4751 -0.3273 0.4287 0.137 Uiso 1 4 calc R . .
H4'3 H 0.5205 -0.3389 0.3420 0.137 Uiso 1 4 calc R . .
C4 C 0.5462(4) -0.0892(5) 0.3298(3) 0.0599(14) Uani 1 4 d . . .
C21 C 0.7553(5) 0.0409(5) 0.1841(3) 0.0549(14) Uani 1 4 d . . .
C22 C 0.7281(4) 0.0409(5) 0.0837(3) 0.0561(14) Uani 1 4 d . . .
C23 C 0.6385(5) 0.0766(6) 0.0395(4) 0.0682(16) Uani 1 4 d . . .
H23 H 0.5933 0.1006 0.0731 0.082 Uiso 1 4 calc R . .
C24 C 0.6163(5) 0.0765(7) -0.0542(4) 0.0818(19) Uani 1 4 d . . .
H24 H 0.5559 0.1001 -0.0833 0.098 Uiso 1 4 calc R . .
C25 C 0.6813(6) 0.0425(7) -0.1047(4) 0.091(2) Uani 1 4 d . . .
H25 H 0.6654 0.0421 -0.1678 0.109 Uiso 1 4 calc R . .
C26 C 0.7706(6) 0.0088(8) -0.0617(4) 0.094(2) Uani 1 4 d . . .
H26 H 0.8155 -0.0137 -0.0959 0.113 Uiso 1 4 calc R . .
C27 C 0.7941(5) 0.0080(7) 0.0320(4) 0.0764(18) Uani 1 4 d . . .
H27 H 0.8548 -0.0148 0.0605 0.092 Uiso 1 4 calc R . .
C31 C 0.4638(5) 0.1660(5) 0.3038(4) 0.0627(15) Uani 1 4 d . . .
C32 C 0.4249(4) 0.2853(5) 0.2552(3) 0.0615(15) Uani 1 4 d . . .
C33 C 0.3265(5) 0.2969(7) 0.2323(4) 0.0781(18) Uani 1 4 d . . .
H33 H 0.2888 0.2300 0.2475 0.094 Uiso 1 4 calc R . .
C34 C 0.2847(5) 0.4062(8) 0.1874(4) 0.085(2) Uani 1 4 d . . .
H34 H 0.2194 0.4135 0.1730 0.102 Uiso 1 4 calc R . .
C35 C 0.3406(7) 0.5034(7) 0.1643(4) 0.093(2) Uani 1 4 d . . .
H35 H 0.3131 0.5765 0.1332 0.112 Uiso 1 4 calc R . .
C36 C 0.4389(6) 0.4938(6) 0.1872(5) 0.094(2) Uani 1 4 d . . .
H36 H 0.4768 0.5604 0.1721 0.113 Uiso 1 4 calc R . .
C37 C 0.4784(5) 0.3854(5) 0.2321(4) 0.0757(18) Uani 1 4 d . . .
H37 H 0.5437 0.3794 0.2474 0.091 Uiso 1 4 calc R . .

loop_
_atom_site_aniso_label
_atom_site_aniso_U_11
_atom_site_aniso_U_22
_atom_site_aniso_U_33
_atom_site_aniso_U_23
_atom_site_aniso_U_13
_atom_site_aniso_U_12
O1 0.076(3) 0.045(2) 0.062(2) 0.0014(16) 0.0109(18) -0.0054(18)
O1' 0.073(3) 0.059(2) 0.060(2) 0.0036(17) -0.0062(19) -0.0102(19)
O4' 0.084(3) 0.056(2) 0.070(2) 0.0026(18) 0.022(2) -0.013(2)
O4 0.071(3) 0.069(2) 0.062(2) -0.0071(18) 0.0054(19) -0.0092(19)
O21 0.063(3) 0.073(2) 0.055(2) 0.0008(17) 0.0109(19) 0.009(2)
O31 0.074(3) 0.069(3) 0.087(3) 0.008(2) 0.015(2) 0.001(2)
N2 0.060(3) 0.059(3) 0.039(2) -0.0002(18) 0.011(2) 0.003(2)
N3 0.067(4) 0.051(2) 0.062(3) 0.004(2) 0.011(2) 0.006(2)
C1 0.071(4) 0.045(3) 0.045(3) 0.002(2) 0.008(2) 0.002(3)
C1' 0.093(5) 0.086(5) 0.099(5) -0.003(4) -0.022(4) -0.028(4)
C2' 0.088(4) 0.045(3) 0.057(3) 0.001(2) 0.010(3) 0.007(3)
C2 0.083(4) 0.043(3) 0.039(2) -0.001(2) 0.016(2) 0.006(2)
C3' 0.078(4) 0.068(3) 0.050(3) -0.009(3) 0.016(3) -0.008(3)
C3 0.080(4) 0.047(3) 0.045(3) 0.001(2) 0.016(2) 0.004(3)
C4' 0.104(6) 0.055(4) 0.123(6) -0.006(4) 0.042(4) -0.021(3)
C4 0.074(4) 0.056(3) 0.050(3) 0.004(2) 0.011(3) 0.006(3)
C21 0.072(4) 0.042(3) 0.048(3) 0.000(2) 0.005(3) 0.008(3)
C22 0.073(4) 0.049(3) 0.047(3) 0.001(2) 0.014(3) -0.002(3)
C23 0.076(5) 0.074(4) 0.055(3) 0.004(3) 0.013(3) 0.005(3)
C24 0.093(5) 0.096(5) 0.052(3) 0.007(3) 0.003(3) 0.002(4)
C25 0.113(6) 0.114(6) 0.046(3) 0.000(3) 0.015(4) 0.006(5)
C26 0.101(6) 0.133(6) 0.055(4) -0.005(4) 0.031(4) 0.005(5)
C27 0.078(5) 0.100(5) 0.054(3) -0.004(3) 0.018(3) 0.008(4)
C31 0.078(5) 0.051(3) 0.056(3) -0.005(2) 0.007(3) -0.002(3)
C32 0.070(5) 0.055(3) 0.058(3) -0.007(2) 0.007(3) 0.002(3)
C33 0.073(5) 0.087(5) 0.072(4) -0.002(3) 0.009(3) 0.009(3)
C34 0.087(5) 0.099(5) 0.070(4) 0.004(4) 0.014(3) 0.027(4)
C35 0.137(7) 0.066(4) 0.068(4) 0.000(3) -0.003(4) 0.022(5)
C36 0.111(7) 0.064(4) 0.098(5) 0.010(4) -0.006(4) 0.002(4)
C37 0.077(5) 0.055(3) 0.089(4) 0.003(3) 0.000(3) 0.003(3)

loop_
_geom_bond_atom_site_label_1
_geom_bond_atom_site_label_2
_geom_bond_distance
_geom_bond_site_symmetry_2
_geom_bond_publ_flag
O1 C1 1.201(6) . ?
O1' C1 1.328(6) . ?
O1' C1' 1.457(7) . ?
O4' C4 1.312(6) . ?
O4' C4' 1.454(7) . ?
O4 C4 1.198(6) . ?
O21 C21 1.229(6) . ?
O31 C31 1.230(7) . ?
N2 C21 1.334(7) . ?
N2 C2 1.455(6) . ?
N2 H2 0.8600 . ?
N3 C31 1.364(8) . ?
N3 C3 1.452(6) . ?
N3 H3 0.8600 . ?
C1 C2 1.532(7) . ?
C1' H1'1 0.9600 . ?
C1' H1'2 0.9600 . ?
C1' H1'3 0.9600 . ?
C2' C2 1.531(7) . ?
C2' H2'1 0.9600 . ?
C2' H2'2 0.9600 . ?
C2' H2'3 0.9600 . ?
C2 C3 1.603(8) . ?
C3' C3 1.526(6) . ?
C3' H3'1 0.9600 . ?
C3' H3'2 0.9600 . ?
C3' H3'3 0.9600 . ?
C3 C4 1.548(7) . ?
C4' H4'1 0.9600 . ?
C4' H4'2 0.9600 . ?
C4' H4'3 0.9600 . ?
C21 C22 1.481(7) . ?
C22 C27 1.380(8) . ?
C22 C23 1.387(8) . ?
C23 C24 1.380(7) . ?
C23 H23 0.9300 . ?
C24 C25 1.360(9) . ?
C24 H24 0.9300 . ?
C25 C26 1.371(10) . ?
C25 H25 0.9300 . ?
C26 C27 1.381(8) . ?
C26 H26 0.9300 . ?
C27 H27 0.9300 . ?
C31 C32 1.476(8) . ?
C32 C37 1.368(8) . ?
C32 C33 1.403(9) . ?
C33 C34 1.384(9) . ?
C33 H33 0.9300 . ?
C34 C35 1.368(10) . ?
C34 H34 0.9300 . ?
C35 C36 1.400(11) . ?
C35 H35 0.9300 . ?
C36 C37 1.365(8) . ?
C36 H36 0.9300 . ?
C37 H37 0.9300 . ?
